data_4029007
loop_
_publ_author_name
'Xie, Ming-Sheng'
'Chu, Zhi-Liang'
'Niu, Hong-Ying'
'Qu, Gui-Rong'
'Guo, Hai-Ming'

_publ_section_title
;
 A Copper-Catalyzed Domino Route toward Purine-Fused Tricyclic
 Derivatives.
;
_journal_issue 3
_journal_name_full 'The Journal of organic chemistry'
_journal_page_first 1093
_journal_paper_doi 10.1021/jo4025489
_journal_volume 79
_journal_year 2014
_chemical_formula_sum 'C34 H30 Cl2 N12 O4'
_chemical_formula_weight 741.60
_chemical_name_systematic
;

 ?

;
_space_group_IT_number 15
_symmetry_cell_setting monoclinic
_symmetry_space_group_name_Hall '-C 2yc'
_symmetry_space_group_name_H-M 'C 1 2/c 1'
_atom_sites_solution_hydrogens geom
_atom_sites_solution_primary direct
_atom_sites_solution_secondary difmap
_audit_creation_method SHELXL-97
_cell_angle_alpha 90.00
_cell_angle_beta 128.889(2)
_cell_angle_gamma 90.00
_cell_formula_units_Z 8
_cell_length_a 43.610(8)
_cell_length_b 6.0586(11)
_cell_length_c 33.754(6)
_cell_measurement_reflns_used 2178
_cell_measurement_temperature 296(2)
_cell_measurement_theta_max 19.38
_cell_measurement_theta_min 2.40
_cell_volume 6942(2)
_computing_cell_refinement 'Bruker SMART'
_computing_data_collection 'Bruker SMART'
_computing_data_reduction 'Bruker SAINT'
_computing_molecular_graphics 'Bruker SHELXTL'
_computing_publication_material 'Bruker SHELXTL'
_computing_structure_refinement 'SHELXL-97 (Sheldrick, 1997)'
_computing_structure_solution 'SHELXS-97 (Sheldrick, 1990)'
_diffrn_ambient_temperature 296(2)
_diffrn_measured_fraction_theta_full 0.999
_diffrn_measured_fraction_theta_max 0.999
_diffrn_measurement_device_type 'CCD area detector'
_diffrn_measurement_method 'phi and omega scans'
_diffrn_radiation_monochromator graphite
_diffrn_radiation_source 'fine-focus sealed tube'
_diffrn_radiation_type MoK\a
_diffrn_radiation_wavelength 0.71073
_diffrn_reflns_av_R_equivalents 0.0635
_diffrn_reflns_av_sigmaI/netI 0.0599
_diffrn_reflns_limit_h_max 52
_diffrn_reflns_limit_h_min -52
_diffrn_reflns_limit_k_max 7
_diffrn_reflns_limit_k_min -7
_diffrn_reflns_limit_l_max 40
_diffrn_reflns_limit_l_min -40
_diffrn_reflns_number 25355
_diffrn_reflns_theta_full 25.50
_diffrn_reflns_theta_max 25.50
_diffrn_reflns_theta_min 2.40
_diffrn_standards_number 0
_exptl_absorpt_coefficient_mu 0.246
_exptl_absorpt_correction_T_max 0.9664
_exptl_absorpt_correction_T_min 0.9233
_exptl_absorpt_correction_type multi-scan
_exptl_absorpt_process_details sadabs
_exptl_crystal_colour blue
_exptl_crystal_density_diffrn 1.419
_exptl_crystal_density_method 'not measured'
_exptl_crystal_description block
_exptl_crystal_F_000 3072
_exptl_crystal_size_max 0.33
_exptl_crystal_size_mid 0.15
_exptl_crystal_size_min 0.14
_refine_diff_density_max 0.277
_refine_diff_density_min -0.250
_refine_diff_density_rms 0.041
_refine_ls_extinction_method none
_refine_ls_goodness_of_fit_ref 1.009
_refine_ls_hydrogen_treatment constr
_refine_ls_matrix_type full
_refine_ls_number_parameters 479
_refine_ls_number_reflns 6470
_refine_ls_number_restraints 6
_refine_ls_restrained_S_all 1.015
_refine_ls_R_factor_all 0.1337
_refine_ls_R_factor_gt 0.0557
_refine_ls_shift/su_max 0.000
_refine_ls_shift/su_mean 0.000
_refine_ls_structure_factor_coef Fsqd
_refine_ls_weighting_details 'calc w=1/[\s^2^(Fo^2^)+(0.0692P)^2^+0.0000P] where P=(Fo^2^+2Fc^2^)/3'
_refine_ls_weighting_scheme calc
_refine_ls_wR_factor_gt 0.1253
_refine_ls_wR_factor_ref 0.1604
_reflns_number_gt 3080
_reflns_number_total 6470
_reflns_threshold_expression >2sigma(I)
_cod_data_source_file jo4025489_si_002.cif
_cod_data_source_block dd
_cod_depositor_comments
;
The following automatic conversions were performed:

'_symmetry_cell_setting' value 'Monoclinic' changed to 'monoclinic'
according to
/usr/data/users/saulius/automatic-downloads/current/ACS/lib/dictionaries/cif_core.dic
dictionary named 'cif_core.dic' version 2.4.2 from 2011-04-26.

Automatic conversion script
Id: cif_fix_values 2281 2013-09-26 08:29:07Z andrius 
;
_cod_original_sg_symbol_H-M C2/c
_cod_database_code 4029007

loop_
_symmetry_equiv_pos_as_xyz
'x, y, z'
'-x, y, -z+1/2'
'x+1/2, y+1/2, z'
'-x+1/2, y+1/2, -z+1/2'
'-x, -y, -z'
'x, -y, z-1/2'
'-x+1/2, -y+1/2, -z'
'x+1/2, -y+1/2, z-1/2'

loop_
_atom_site_label
_atom_site_type_symbol
_atom_site_fract_x
_atom_site_fract_y
_atom_site_fract_z
_atom_site_U_iso_or_equiv
_atom_site_adp_type
_atom_site_occupancy
_atom_site_symmetry_multiplicity
_atom_site_calc_flag
_atom_site_refinement_flags
_atom_site_disorder_assembly
_atom_site_disorder_group
C33 C 0.0387(4) 0.305(3) -0.1463(4) 0.131(4) Uani 0.512(7) 1 d PD A 1
H33A H 0.0672 0.3067 -0.1245 0.157 Uiso 0.512(7) 1 calc PR A 1
H33B H 0.0296 0.1579 -0.1601 0.157 Uiso 0.512(7) 1 calc PR A 1
C34 C 0.0223(4) 0.466(2) -0.1884(5) 0.168(4) Uani 0.512(7) 1 d PD A 1
H34A H -0.0059 0.4631 -0.2100 0.253 Uiso 0.512(7) 1 calc PR A 1
H34B H 0.0307 0.4265 -0.2079 0.253 Uiso 0.512(7) 1 calc PR A 1
H34C H 0.0316 0.6111 -0.1746 0.253 Uiso 0.512(7) 1 calc PR A 1
C33' C 0.0210(4) 0.319(4) -0.1620(4) 0.131(4) Uani 0.488(7) 1 d PD A 2
H33C H 0.0196 0.1607 -0.1676 0.157 Uiso 0.488(7) 1 calc PR A 2
H33D H -0.0023 0.3879 -0.1920 0.157 Uiso 0.488(7) 1 calc PR A 2
C34' C 0.0582(4) 0.416(3) -0.1493(5) 0.168(4) Uani 0.488(7) 1 d PD A 2
H34D H 0.0633 0.5567 -0.1333 0.253 Uiso 0.488(7) 1 calc PR A 2
H34E H 0.0550 0.4334 -0.1800 0.253 Uiso 0.488(7) 1 calc PR A 2
H34F H 0.0800 0.3183 -0.1266 0.253 Uiso 0.488(7) 1 calc PR A 2
C1 C 0.20425(10) 0.2196(6) 0.67097(12) 0.0675(9) Uani 1 1 d . . .
C2 C 0.19000(10) 0.4284(6) 0.65164(13) 0.0677(10) Uani 1 1 d . . .
H2 H 0.1849 0.5254 0.6682 0.081 Uiso 1 1 calc R . .
C3 C 0.18341(9) 0.4925(5) 0.60784(12) 0.0592(8) Uani 1 1 d . . .
H3 H 0.1743 0.6344 0.5953 0.071 Uiso 1 1 calc R . .
C4 C 0.19012(9) 0.3477(5) 0.58207(12) 0.0532(8) Uani 1 1 d . . .
C5 C 0.20443(9) 0.1376(5) 0.60200(13) 0.0628(9) Uani 1 1 d . . .
H5 H 0.2093 0.0389 0.5854 0.075 Uiso 1 1 calc R . .
C6 C 0.21145(10) 0.0755(6) 0.64634(14) 0.0701(10) Uani 1 1 d . . .
H6 H 0.2211 -0.0649 0.6596 0.084 Uiso 1 1 calc R . .
C7 C 0.18339(9) 0.4265(5) 0.53610(12) 0.0536(8) Uani 1 1 d . . .
C8 C 0.16197(9) 0.3336(5) 0.48813(13) 0.0591(9) Uani 1 1 d . . .
C9 C 0.18918(9) 0.6467(5) 0.49107(12) 0.0559(8) Uani 1 1 d . . .
C10 C 0.19851(9) 0.8034(5) 0.46951(12) 0.0549(8) Uani 1 1 d . . .
C11 C 0.18559(10) 0.7652(6) 0.42115(12) 0.0623(9) Uani 1 1 d . . .
C12 C 0.15305(11) 0.4551(7) 0.40941(13) 0.0759(11) Uani 1 1 d . . .
H12 H 0.1368 0.3373 0.3895 0.091 Uiso 1 1 calc R . .
C13 C 0.22173(10) 1.0590(6) 0.45253(13) 0.0675(9) Uani 1 1 d . . .
H13 H 0.2353 1.1842 0.4552 0.081 Uiso 1 1 calc R . .
C14 C 0.19878(12) 0.9415(6) 0.36546(13) 0.0820(11) Uani 1 1 d . . .
H14A H 0.1781 0.8436 0.3395 0.098 Uiso 1 1 calc R . .
H14B H 0.2235 0.8880 0.3748 0.098 Uiso 1 1 calc R . .
C15 C 0.19136(12) 1.1633(7) 0.34370(14) 0.0870(12) Uani 1 1 d . . .
H15A H 0.2121 1.2616 0.3695 0.104 Uiso 1 1 calc R . .
H15B H 0.1666 1.2173 0.3342 0.104 Uiso 1 1 calc R . .
C16 C 0.18961(13) 1.1704(7) 0.29760(14) 0.0940(13) Uani 1 1 d . . .
H16A H 0.2141 1.1135 0.3068 0.113 Uiso 1 1 calc R . .
H16B H 0.1685 1.0750 0.2714 0.113 Uiso 1 1 calc R . .
C17 C 0.18300(15) 1.3965(9) 0.27659(17) 0.1273(18) Uani 1 1 d . . .
H17A H 0.1575 1.4482 0.2642 0.191 Uiso 1 1 calc R . .
H17B H 0.1842 1.3939 0.2492 0.191 Uiso 1 1 calc R . .
H17C H 0.2030 1.4937 0.3028 0.191 Uiso 1 1 calc R . .
C18 C 0.07537(14) 1.0044(9) 0.24731(17) 0.0951(13) Uani 1 1 d . . .
C19 C 0.06340(14) 1.1489(7) 0.2088(2) 0.1001(14) Uani 1 1 d . . .
H19 H 0.0544 1.2884 0.2086 0.120 Uiso 1 1 calc R . .
C20 C 0.06464(11) 1.0890(6) 0.17013(16) 0.0816(11) Uani 1 1 d . . .
H20 H 0.0570 1.1887 0.1444 0.098 Uiso 1 1 calc R . .
C21 C 0.07736(10) 0.8798(6) 0.17014(13) 0.0621(9) Uani 1 1 d . . .
C22 C 0.08876(10) 0.7343(6) 0.20885(13) 0.0746(10) Uani 1 1 d . . .
H22 H 0.0970 0.5929 0.2087 0.090 Uiso 1 1 calc R . .
C23 C 0.08812(12) 0.7963(8) 0.24796(15) 0.0920(13) Uani 1 1 d . . .
H23 H 0.0962 0.6984 0.2741 0.110 Uiso 1 1 calc R . .
C24 C 0.07745(9) 0.8009(6) 0.12913(12) 0.0599(9) Uani 1 1 d . . .
C25 C 0.09369(9) 0.8917(6) 0.10870(13) 0.0619(9) Uani 1 1 d . . .
C26 C 0.06304(9) 0.5806(5) 0.06966(13) 0.0568(8) Uani 1 1 d . . .
C27 C 0.09327(10) 0.7555(7) 0.03667(15) 0.0705(10) Uani 1 1 d . . .
H27 H 0.1083 0.8720 0.0392 0.085 Uiso 1 1 calc R . .
C28 C 0.05971(10) 0.4438(6) 0.00115(13) 0.0631(9) Uani 1 1 d . A .
C29 C 0.04951(9) 0.4199(6) 0.03224(13) 0.0592(9) Uani 1 1 d . A .
C30 C 0.02521(10) 0.1467(6) -0.01781(14) 0.0712(10) Uani 1 1 d . A .
H30 H 0.0118 0.0165 -0.0342 0.085 Uiso 1 1 calc R . .
C31 C 0.04754(12) 0.2138(7) -0.07016(14) 0.0893(12) Uani 1 1 d D A .
H31A H 0.0381 0.0647 -0.0822 0.107 Uiso 1 1 calc R . .
H31B H 0.0752 0.2182 -0.0551 0.107 Uiso 1 1 calc R . .
C32 C 0.02487(14) 0.3701(8) -0.11496(16) 0.1088(15) Uani 1 1 d D . .
H32A H 0.0345 0.5198 -0.1041 0.131 Uiso 1 1 d R A .
H32B H -0.0028 0.3676 -0.1303 0.131 Uiso 1 1 d R . .
Cl1 Cl 0.21207(4) 0.13730(18) 0.72564(4) 0.1065(4) Uani 1 1 d . . .
Cl2 Cl 0.07455(5) 1.0826(3) 0.29579(6) 0.1599(7) Uani 1 1 d . . .
N1 N 0.19961(7) 0.6203(4) 0.53713(9) 0.0562(7) Uani 1 1 d . . .
N2 N 0.16559(7) 0.4727(4) 0.45832(10) 0.0593(7) Uani 1 1 d . . .
N3 N 0.16278(9) 0.5953(5) 0.38983(10) 0.0731(8) Uani 1 1 d . . .
N4 N 0.22143(8) 0.9921(4) 0.48945(10) 0.0648(7) Uani 1 1 d . . .
N5 N 0.20055(8) 0.9294(5) 0.41012(10) 0.0659(8) Uani 1 1 d . . .
N6 N 0.13790(9) 0.1445(5) 0.46835(13) 0.0709(8) Uani 1 1 d . . .
N7 N 0.05871(8) 0.6071(4) 0.10508(10) 0.0597(7) Uani 1 1 d . . .
N8 N 0.08480(7) 0.7507(4) 0.07006(10) 0.0585(7) Uani 1 1 d . . .
N9 N 0.08141(9) 0.6069(5) 0.00228(12) 0.0720(8) Uani 1 1 d . . .
N10 N 0.04385(8) 0.2664(5) -0.03119(11) 0.0686(8) Uani 1 1 d . . .
N11 N 0.02766(8) 0.2291(5) 0.02017(11) 0.0666(8) Uani 1 1 d . . .
N12 N 0.11629(9) 1.0833(5) 0.12245(14) 0.0732(9) Uani 1 1 d . . .
O1 O 0.13710(7) 0.0264(4) 0.49696(10) 0.0772(7) Uani 1 1 d . . .
O2 O 0.11840(9) 0.1049(5) 0.42249(11) 0.1098(10) Uani 1 1 d . . .
O3 O 0.12361(8) 1.1959(5) 0.15762(12) 0.0980(9) Uani 1 1 d . . .
O4 O 0.12699(8) 1.1341(4) 0.09711(11) 0.0913(8) Uani 1 1 d . . .

loop_
_atom_site_aniso_label
_atom_site_aniso_U_11
_atom_site_aniso_U_22
_atom_site_aniso_U_33
_atom_site_aniso_U_23
_atom_site_aniso_U_13
_atom_site_aniso_U_12
C33 0.093(12) 0.219(8) 0.086(7) 0.016(8) 0.059(8) -0.007(10)
C34 0.179(11) 0.226(10) 0.167(11) 0.062(9) 0.141(10) 0.041(10)
C33' 0.093(12) 0.219(8) 0.086(7) 0.016(8) 0.059(8) -0.007(10)
C34' 0.179(11) 0.226(10) 0.167(11) 0.062(9) 0.141(10) 0.041(10)
C1 0.076(2) 0.063(2) 0.062(2) -0.0030(19) 0.043(2) -0.0095(19)
C2 0.082(3) 0.067(2) 0.064(2) -0.0082(19) 0.050(2) 0.000(2)
C3 0.070(2) 0.0489(19) 0.062(2) -0.0059(17) 0.0433(19) 0.0029(17)
C4 0.052(2) 0.0484(19) 0.060(2) -0.0078(16) 0.0353(17) 0.0000(15)
C5 0.065(2) 0.052(2) 0.069(2) -0.0122(18) 0.042(2) 0.0007(17)
C6 0.073(2) 0.054(2) 0.071(2) 0.0008(19) 0.040(2) -0.0024(18)
C7 0.054(2) 0.053(2) 0.061(2) -0.0085(17) 0.0392(18) 0.0020(16)
C8 0.061(2) 0.059(2) 0.063(2) -0.0143(18) 0.0419(19) -0.0099(18)
C9 0.055(2) 0.058(2) 0.053(2) -0.0115(17) 0.0329(18) 0.0016(17)
C10 0.061(2) 0.051(2) 0.054(2) -0.0100(16) 0.0364(18) -0.0022(17)
C11 0.067(2) 0.067(2) 0.054(2) -0.0127(18) 0.0384(19) -0.0062(19)
C12 0.082(3) 0.090(3) 0.055(2) -0.024(2) 0.043(2) -0.018(2)
C13 0.075(2) 0.067(2) 0.060(2) -0.0098(19) 0.042(2) -0.0070(19)
C14 0.098(3) 0.093(3) 0.062(2) -0.014(2) 0.054(2) -0.013(2)
C15 0.098(3) 0.100(3) 0.073(3) -0.002(2) 0.058(2) 0.002(2)
C16 0.108(3) 0.118(4) 0.064(2) -0.009(2) 0.058(3) -0.015(3)
C17 0.124(4) 0.158(5) 0.092(3) 0.028(3) 0.064(3) 0.014(4)
C18 0.120(4) 0.094(3) 0.099(3) -0.026(3) 0.082(3) -0.036(3)
C19 0.128(4) 0.071(3) 0.143(4) -0.024(3) 0.105(4) -0.020(3)
C20 0.096(3) 0.059(2) 0.100(3) 0.002(2) 0.066(3) -0.002(2)
C21 0.061(2) 0.059(2) 0.065(2) 0.0014(18) 0.0395(19) -0.0052(17)
C22 0.081(3) 0.070(2) 0.067(2) 0.010(2) 0.044(2) 0.001(2)
C23 0.100(3) 0.103(4) 0.070(3) -0.001(2) 0.052(3) -0.020(3)
C24 0.055(2) 0.058(2) 0.062(2) 0.0143(18) 0.0345(19) 0.0059(17)
C25 0.055(2) 0.060(2) 0.069(2) 0.0108(19) 0.0385(19) -0.0012(18)
C26 0.0471(19) 0.059(2) 0.062(2) 0.0184(18) 0.0330(18) 0.0080(16)
C27 0.063(2) 0.076(3) 0.086(3) 0.016(2) 0.054(2) 0.001(2)
C28 0.053(2) 0.072(2) 0.062(2) 0.0118(19) 0.035(2) 0.0084(19)
C29 0.052(2) 0.063(2) 0.063(2) 0.0114(18) 0.0362(19) 0.0068(18)
C30 0.068(2) 0.068(2) 0.069(3) 0.007(2) 0.039(2) 0.0063(19)
C31 0.090(3) 0.109(3) 0.080(3) -0.002(3) 0.059(3) 0.008(3)
C32 0.110(4) 0.152(4) 0.085(3) 0.009(3) 0.071(3) -0.002(3)
Cl1 0.1441(11) 0.1012(8) 0.0829(7) 0.0089(6) 0.0754(8) -0.0116(7)
Cl2 0.2121(16) 0.1830(15) 0.1540(13) -0.0765(11) 0.1484(13) -0.0730(12)
N1 0.0623(17) 0.0569(17) 0.0523(17) -0.0087(13) 0.0374(14) 0.0008(14)
N2 0.0596(17) 0.0639(18) 0.0538(17) -0.0151(14) 0.0352(15) -0.0071(14)
N3 0.081(2) 0.082(2) 0.0554(18) -0.0181(17) 0.0422(17) -0.0140(17)
N4 0.078(2) 0.0643(18) 0.0579(17) -0.0057(15) 0.0456(16) -0.0012(16)
N5 0.078(2) 0.074(2) 0.0530(17) -0.0138(15) 0.0448(16) -0.0099(16)
N6 0.071(2) 0.076(2) 0.070(2) -0.0216(18) 0.0461(19) -0.0178(17)
N7 0.0636(18) 0.0566(18) 0.0639(18) 0.0102(14) 0.0425(16) 0.0016(14)
N8 0.0519(16) 0.0612(18) 0.0666(19) 0.0142(15) 0.0392(15) 0.0025(14)
N9 0.069(2) 0.082(2) 0.078(2) 0.0106(18) 0.0525(18) 0.0041(17)
N10 0.0648(19) 0.079(2) 0.0652(19) 0.0077(17) 0.0422(17) 0.0078(16)
N11 0.0659(19) 0.0635(19) 0.071(2) 0.0045(15) 0.0430(17) 0.0004(15)
N12 0.0595(19) 0.064(2) 0.094(3) 0.0122(18) 0.047(2) -0.0030(16)
O1 0.0782(17) 0.0761(17) 0.0838(18) -0.0150(14) 0.0540(16) -0.0141(14)
O2 0.123(2) 0.117(2) 0.0705(18) -0.0361(17) 0.0520(18) -0.0585(19)
O3 0.102(2) 0.085(2) 0.109(2) -0.0169(18) 0.0672(19) -0.0258(17)
O4 0.0863(19) 0.0841(19) 0.124(2) 0.0115(16) 0.0762(19) -0.0125(15)

loop_
_atom_type_symbol
_atom_type_description
_atom_type_scat_dispersion_real
_atom_type_scat_dispersion_imag
_atom_type_scat_source
C C 0.0033 0.0016 'International Tables Vol C Tables 4.2.6.8 and 6.1.1.4'
H H 0.0000 0.0000 'International Tables Vol C Tables 4.2.6.8 and 6.1.1.4'
N N 0.0061 0.0033 'International Tables Vol C Tables 4.2.6.8 and 6.1.1.4'
O O 0.0106 0.0060 'International Tables Vol C Tables 4.2.6.8 and 6.1.1.4'
Cl Cl 0.1484 0.1585 'International Tables Vol C Tables 4.2.6.8 and 6.1.1.4'

loop_
_geom_angle_atom_site_label_1
_geom_angle_atom_site_label_2
_geom_angle_atom_site_label_3
_geom_angle
C34 C33 C32 109.1(10)
C34 C33 H33A 109.9
C32 C33 H33A 109.9
C34 C33 H33B 109.9
C32 C33 H33B 109.9
H33A C33 H33B 108.3
C34' C33' C32 103.2(9)
C34' C33' H33C 111.1
C32 C33' H33C 111.1
C34' C33' H33D 111.1
C32 C33' H33D 111.1
H33C C33' H33D 109.1
C33' C34' H34D 109.5
C33' C34' H34E 109.5
H34D C34' H34E 109.5
C33' C34' H34F 109.5
H34D C34' H34F 109.5
H34E C34' H34F 109.5
C6 C1 C2 120.2(3)
C6 C1 Cl1 119.8(3)
C2 C1 Cl1 119.9(3)
C3 C2 C1 119.8(3)
C3 C2 H2 120.1
C1 C2 H2 120.1
C2 C3 C4 120.7(3)
C2 C3 H3 119.6
C4 C3 H3 119.6
C3 C4 C5 118.8(3)
C3 C4 C7 118.4(3)
C5 C4 C7 122.7(3)
C6 C5 C4 120.1(3)
C6 C5 H5 119.9
C4 C5 H5 119.9
C1 C6 C5 120.3(3)
C1 C6 H6 119.8
C5 C6 H6 119.8
N1 C7 C8 109.9(3)
N1 C7 C4 119.9(3)
C8 C7 C4 130.2(3)
C7 C8 N2 107.4(3)
C7 C8 N6 129.9(3)
N2 C8 N6 122.6(3)
N1 C9 N2 112.0(3)
N1 C9 C10 133.8(3)
N2 C9 C10 114.1(3)
C11 C10 N4 110.5(3)
C11 C10 C9 117.8(3)
N4 C10 C9 131.5(3)
N3 C11 N5 125.6(3)
N3 C11 C10 127.4(3)
N5 C11 C10 107.0(3)
N3 C12 N2 123.2(3)
N3 C12 H12 118.4
N2 C12 H12 118.4
N4 C13 N5 114.4(3)
N4 C13 H13 122.8
N5 C13 H13 122.8
N5 C14 C15 114.5(3)
N5 C14 H14A 108.6
C15 C14 H14A 108.6
N5 C14 H14B 108.6
C15 C14 H14B 108.6
H14A C14 H14B 107.6
C14 C15 C16 113.2(3)
C14 C15 H15A 108.9
C16 C15 H15A 108.9
C14 C15 H15B 108.9
C16 C15 H15B 108.9
H15A C15 H15B 107.7
C17 C16 C15 112.8(4)
C17 C16 H16A 109.0
C15 C16 H16A 109.0
C17 C16 H16B 109.0
C15 C16 H16B 109.0
H16A C16 H16B 107.8
C16 C17 H17A 109.5
C16 C17 H17B 109.5
H17A C17 H17B 109.5
C16 C17 H17C 109.5
H17A C17 H17C 109.5
H17B C17 H17C 109.5
C19 C18 C23 120.8(4)
C19 C18 Cl2 120.1(4)
C23 C18 Cl2 119.1(4)
C18 C19 C20 120.5(4)
C18 C19 H19 119.7
C20 C19 H19 119.7
C21 C20 C19 119.4(4)
C21 C20 H20 120.3
C19 C20 H20 120.3
C22 C21 C20 119.4(3)
C22 C21 C24 118.1(3)
C20 C21 C24 122.5(3)
C21 C22 C23 121.0(4)
C21 C22 H22 119.5
C23 C22 H22 119.5
C18 C23 C22 118.9(4)
C18 C23 H23 120.6
C22 C23 H23 120.6
N7 C24 C25 110.4(3)
N7 C24 C21 119.0(3)
C25 C24 C21 130.5(3)
C24 C25 N8 107.2(3)
C24 C25 N12 129.9(4)
N8 C25 N12 122.8(3)
N7 C26 N8 112.4(3)
N7 C26 C29 132.6(3)
N8 C26 C29 115.0(3)
N9 C27 N8 123.6(3)
N9 C27 H27 118.2
N8 C27 H27 118.2
N9 C28 N10 126.2(3)
N9 C28 C29 127.5(4)
N10 C28 C29 106.3(3)
C28 C29 N11 110.7(3)
C28 C29 C26 117.3(3)
N11 C29 C26 131.9(3)
N11 C30 N10 114.9(3)
N11 C30 H30 122.6
N10 C30 H30 122.6
N10 C31 C32 113.1(3)
N10 C31 H31A 109.0
C32 C31 H31A 109.0
N10 C31 H31B 109.0
C32 C31 H31B 109.0
H31A C31 H31B 107.8
C31 C32 C33' 119.4(9)
C31 C32 C33 103.5(6)
C33' C32 C33 22.7(8)
C31 C32 H32A 110.5
C33' C32 H32A 109.0
C33 C32 H32A 103.4
C31 C32 H32B 109.8
C33' C32 H32B 98.8
C33 C32 H32B 120.9
H32A C32 H32B 108.4
C9 N1 C7 106.5(3)
C12 N2 C8 132.6(3)
C12 N2 C9 123.1(3)
C8 N2 C9 104.2(3)
C12 N3 C11 114.4(3)
C13 N4 C10 103.1(3)
C11 N5 C13 105.0(3)
C11 N5 C14 126.4(3)
C13 N5 C14 128.0(3)
O1 N6 O2 122.6(3)
O1 N6 C8 119.0(3)
O2 N6 C8 118.3(3)
C26 N7 C24 105.5(3)
C27 N8 C26 122.2(3)
C27 N8 C25 133.3(3)
C26 N8 C25 104.5(3)
C27 N9 C28 114.4(3)
C30 N10 C28 105.2(3)
C30 N10 C31 127.6(3)
C28 N10 C31 127.2(3)
C30 N11 C29 102.9(3)
O3 N12 O4 123.1(3)
O3 N12 C25 118.9(3)
O4 N12 C25 117.9(4)

loop_
_geom_bond_atom_site_label_1
_geom_bond_atom_site_label_2
_geom_bond_distance
C33 C34 1.481(9)
C33 C32 1.561(8)
C33 H33A 0.9700
C33 H33B 0.9700
C34 H34A 0.9600
C34 H34B 0.9600
C34 H34C 0.9600
C33' C34' 1.514(9)
C33' C32 1.520(9)
C33' H33C 0.9700
C33' H33D 0.9700
C34' H34D 0.9600
C34' H34E 0.9600
C34' H34F 0.9600
C1 C6 1.371(4)
C1 C2 1.379(4)
C1 Cl1 1.726(3)
C2 C3 1.373(4)
C2 H2 0.9300
C3 C4 1.390(4)
C3 H3 0.9300
C4 C5 1.391(4)
C4 C7 1.466(4)
C5 C6 1.378(4)
C5 H5 0.9300
C6 H6 0.9300
C7 N1 1.360(4)
C7 C8 1.383(4)
C8 N2 1.396(4)
C8 N6 1.407(4)
C9 N1 1.327(4)
C9 N2 1.401(4)
C9 C10 1.403(4)
C10 C11 1.371(4)
C10 N4 1.384(4)
C11 N3 1.359(4)
C11 N5 1.363(4)
C12 N3 1.300(4)
C12 N2 1.379(4)
C12 H12 0.9300
C13 N4 1.318(4)
C13 N5 1.364(4)
C13 H13 0.9300
C14 N5 1.462(4)
C14 C15 1.467(5)
C14 H14A 0.9700
C14 H14B 0.9700
C15 C16 1.510(4)
C15 H15A 0.9700
C15 H15B 0.9700
C16 C17 1.485(5)
C16 H16A 0.9700
C16 H16B 0.9700
C17 H17A 0.9600
C17 H17B 0.9600
C17 H17C 0.9600
C18 C19 1.370(6)
C18 C23 1.373(6)
C18 Cl2 1.726(4)
C19 C20 1.388(5)
C19 H19 0.9300
C20 C21 1.384(5)
C20 H20 0.9300
C21 C22 1.384(4)
C21 C24 1.466(4)
C22 C23 1.390(5)
C22 H22 0.9300
C23 H23 0.9300
C24 N7 1.369(4)
C24 C25 1.376(4)
C25 N8 1.395(4)
C25 N12 1.400(4)
C26 N7 1.332(4)
C26 N8 1.395(4)
C26 C29 1.398(4)
C27 N9 1.293(4)
C27 N8 1.389(4)
C27 H27 0.9300
C28 N9 1.352(4)
C28 N10 1.370(4)
C28 C29 1.381(4)
C29 N11 1.386(4)
C30 N11 1.316(4)
C30 N10 1.361(4)
C30 H30 0.9300
C31 N10 1.457(4)
C31 C32 1.511(5)
C31 H31A 0.9700
C31 H31B 0.9700
C32 H32A 0.9700
C32 H32B 0.9700
N6 O1 1.220(3)
N6 O2 1.234(3)
N12 O3 1.225(4)
N12 O4 1.243(3)

loop_
_geom_torsion_atom_site_label_1
_geom_torsion_atom_site_label_2
_geom_torsion_atom_site_label_3
_geom_torsion_atom_site_label_4
_geom_torsion
C6 C1 C2 C3 -0.7(5)
Cl1 C1 C2 C3 -179.3(3)
C1 C2 C3 C4 1.4(5)
C2 C3 C4 C5 -1.3(5)
C2 C3 C4 C7 -178.7(3)
C3 C4 C5 C6 0.4(5)
C7 C4 C5 C6 177.7(3)
C2 C1 C6 C5 -0.2(5)
Cl1 C1 C6 C5 178.5(3)
C4 C5 C6 C1 0.3(5)
C3 C4 C7 N1 50.2(4)
C5 C4 C7 N1 -127.1(3)
C3 C4 C7 C8 -129.8(4)
C5 C4 C7 C8 52.9(5)
N1 C7 C8 N2 1.2(4)
C4 C7 C8 N2 -178.8(3)
N1 C7 C8 N6 -174.5(3)
C4 C7 C8 N6 5.4(6)
N1 C9 C10 C11 172.6(3)
N2 C9 C10 C11 -3.0(4)
N1 C9 C10 N4 -2.5(6)
N2 C9 C10 N4 -178.1(3)
N4 C10 C11 N3 179.4(3)
C9 C10 C11 N3 3.3(5)
N4 C10 C11 N5 0.5(4)
C9 C10 C11 N5 -175.6(3)
N5 C14 C15 C16 -179.9(3)
C14 C15 C16 C17 -178.7(4)
C23 C18 C19 C20 -1.2(7)
Cl2 C18 C19 C20 178.8(3)
C18 C19 C20 C21 1.3(6)
C19 C20 C21 C22 -0.2(5)
C19 C20 C21 C24 176.6(3)
C20 C21 C22 C23 -0.9(5)
C24 C21 C22 C23 -177.9(3)
C19 C18 C23 C22 0.1(6)
Cl2 C18 C23 C22 -179.9(3)
C21 C22 C23 C18 1.0(6)
C22 C21 C24 N7 50.7(4)
C20 C21 C24 N7 -126.2(4)
C22 C21 C24 C25 -129.7(4)
C20 C21 C24 C25 53.3(5)
N7 C24 C25 N8 0.2(4)
C21 C24 C25 N8 -179.3(3)
N7 C24 C25 N12 -177.8(3)
C21 C24 C25 N12 2.7(6)
N9 C28 C29 N11 -178.8(3)
N10 C28 C29 N11 0.4(4)
N9 C28 C29 C26 -0.4(5)
N10 C28 C29 C26 178.9(3)
N7 C26 C29 C28 180.0(3)
N8 C26 C29 C28 1.4(4)
N7 C26 C29 N11 -2.0(6)
N8 C26 C29 N11 179.5(3)
N10 C31 C32 C33' -171.4(7)
N10 C31 C32 C33 171.1(8)
C34' C33' C32 C31 -85.7(16)
C34' C33' C32 C33 -37(3)
C34 C33 C32 C31 -173.0(12)
C34 C33 C32 C33' 50(3)
N2 C9 N1 C7 0.5(3)
C10 C9 N1 C7 -175.2(3)
C8 C7 N1 C9 -1.0(3)
C4 C7 N1 C9 179.0(3)
N3 C12 N2 C8 -173.0(3)
N3 C12 N2 C9 1.7(5)
C7 C8 N2 C12 174.6(3)
N6 C8 N2 C12 -9.3(5)
C7 C8 N2 C9 -0.8(3)
N6 C8 N2 C9 175.3(3)
N1 C9 N2 C12 -175.8(3)
C10 C9 N2 C12 0.8(4)
N1 C9 N2 C8 0.2(3)
C10 C9 N2 C8 176.8(3)
N2 C12 N3 C11 -1.7(5)
N5 C11 N3 C12 178.0(3)
C10 C11 N3 C12 -0.8(5)
N5 C13 N4 C10 0.5(4)
C11 C10 N4 C13 -0.6(3)
C9 C10 N4 C13 174.8(3)
N3 C11 N5 C13 -179.1(3)
C10 C11 N5 C13 -0.2(4)
N3 C11 N5 C14 -7.3(5)
C10 C11 N5 C14 171.7(3)
N4 C13 N5 C11 -0.2(4)
N4 C13 N5 C14 -171.9(3)
C15 C14 N5 C11 140.6(4)
C15 C14 N5 C13 -49.4(5)
C7 C8 N6 O1 -7.2(5)
N2 C8 N6 O1 177.7(3)
C7 C8 N6 O2 172.9(3)
N2 C8 N6 O2 -2.2(5)
N8 C26 N7 C24 1.0(3)
C29 C26 N7 C24 -177.6(3)
C25 C24 N7 C26 -0.7(3)
C21 C24 N7 C26 178.9(3)
N9 C27 N8 C26 1.1(5)
N9 C27 N8 C25 -178.7(3)
N7 C26 N8 C27 179.3(3)
C29 C26 N8 C27 -1.8(4)
N7 C26 N8 C25 -0.8(3)
C29 C26 N8 C25 178.0(3)
C24 C25 N8 C27 -179.9(3)
N12 C25 N8 C27 -1.7(5)
C24 C25 N8 C26 0.3(3)
N12 C25 N8 C26 178.5(3)
N8 C27 N9 C28 0.1(5)
N10 C28 N9 C27 -179.6(3)
C29 C28 N9 C27 -0.5(5)
N11 C30 N10 C28 -0.3(4)
N11 C30 N10 C31 177.6(3)
N9 C28 N10 C30 179.2(3)
C29 C28 N10 C30 -0.1(3)
N9 C28 N10 C31 1.3(5)
C29 C28 N10 C31 -178.0(3)
C32 C31 N10 C30 112.1(4)
C32 C31 N10 C28 -70.4(5)
N10 C30 N11 C29 0.5(4)
C28 C29 N11 C30 -0.6(3)
C26 C29 N11 C30 -178.7(3)
C24 C25 N12 O3 -0.5(5)
N8 C25 N12 O3 -178.3(3)
C24 C25 N12 O4 -178.4(3)
N8 C25 N12 O4 3.8(5)
